data_4514083
loop_
_publ_author_name
'Esguerra, Kenneth Virgel N.'
'Lumb, Jean-Philip'

_publ_section_title
;
 A Bioinspired Catalytic Aerobic Functionalization of Phenols:
 Regioselective Construction of Aromatic C--N and C--O Bonds
;
_journal_issue 5
_journal_name_full 'ACS Catalysis'
_journal_page_first 3477
_journal_paper_doi 10.1021/acscatal.7b00437
_journal_volume 7
_journal_year 2017
_chemical_formula_moiety 'C28 H29 N O3'
_chemical_formula_sum 'C28 H29 N O3'
_chemical_formula_weight 427.52
_space_group_crystal_system triclinic
_space_group_IT_number 2
_space_group_name_Hall '-P 1'
_space_group_name_H-M_alt 'P -1'
_symmetry_space_group_name_Hall '-P 1'
_symmetry_space_group_name_H-M 'P -1'
_atom_sites_solution_hydrogens geom
_atom_sites_solution_primary dual
_audit_creation_date 2016-12-15
_audit_creation_method
;
Olex2 1.2
(compiled 2016.11.30 svn.r3356 for OlexSys, GUI svn.r5269)
;
_cell_angle_alpha 90.792(10)
_cell_angle_beta 95.813(9)
_cell_angle_gamma 96.114(10)
_cell_formula_units_Z 2
_cell_length_a 6.3295(10)
_cell_length_b 12.336(2)
_cell_length_c 14.619(2)
_cell_measurement_reflns_used 9032
_cell_measurement_temperature 100
_cell_measurement_theta_max 52.119
_cell_measurement_theta_min 2.645
_cell_volume 1128.8(3)
_computing_cell_refinement
;
SAINT (2013) V8.37A; Integration Software for Single Crystal Data.
Bruker AXS Inc., Madison, WI 53719-1173.
;
_computing_data_collection
;
APEX 2 (2013) Bruker AXS Inc., Madison, WI 53719-1173.
;
_computing_data_reduction
;
SAINT (2013) V8.37A; Integration Software for Single Crystal Data.
Bruker AXS Inc., Madison, WI 53719-1173.
;
_computing_molecular_graphics 'Olex2 (Dolomanov et al., 2009)'
_computing_publication_material 'Olex2 (Dolomanov et al., 2009)'
_computing_structure_refinement 'ShelXL (Sheldrick, 2015)'
_computing_structure_solution 'XT (Sheldrick, 2015)'
_diffrn_ambient_temperature 100
_diffrn_detector 'CMOS Area detector'
_diffrn_detector_area_resol_mean 10.24
_diffrn_detector_type 'Bruker Photon 100 CMOS Detector'
_diffrn_measured_fraction_theta_full 0.977
_diffrn_measured_fraction_theta_max 0.977
_diffrn_measurement_device 'k-geometry diffractometer'
_diffrn_measurement_device_type 'Bruker Venture Metaljet'
_diffrn_measurement_method '\w and \f scans'
_diffrn_radiation_collimation 'Focusing mirrors'
_diffrn_radiation_monochromator 'Helios MX Mirror Optics'
_diffrn_radiation_probe x-ray
_diffrn_radiation_type GaK\a
_diffrn_radiation_wavelength 1.34139
_diffrn_reflns_av_R_equivalents 0.1018
_diffrn_reflns_av_unetI/netI 0.0742
_diffrn_reflns_Laue_measured_fraction_full 0.977
_diffrn_reflns_Laue_measured_fraction_max 0.977
_diffrn_reflns_limit_h_max 7
_diffrn_reflns_limit_h_min -7
_diffrn_reflns_limit_k_max 14
_diffrn_reflns_limit_k_min -14
_diffrn_reflns_limit_l_max 17
_diffrn_reflns_limit_l_min -17
_diffrn_reflns_number 20772
_diffrn_reflns_point_group_measured_fraction_full 0.977
_diffrn_reflns_point_group_measured_fraction_max 0.977
_diffrn_reflns_theta_full 52.478
_diffrn_reflns_theta_max 52.478
_diffrn_reflns_theta_min 2.644
_diffrn_source 'Metal Jet'
_diffrn_source_target Ga
_diffrn_source_type 'Gallium Liquid Metal Jet Source'
_exptl_absorpt_coefficient_mu 0.412
_exptl_absorpt_correction_T_max 0.6531
_exptl_absorpt_correction_T_min 0.4431
_exptl_absorpt_correction_type multi-scan
_exptl_absorpt_process_details
;
SADABS-2016/2 (Bruker,2016/2) was used for absorption correction.
wR2(int) was 0.1428 before and 0.1024 after correction.
The Ratio of minimum to maximum transmission is 0.6785.
The \l/2 correction factor is Not present.
;
_exptl_crystal_colour 'clear light yellow'
_exptl_crystal_colour_lustre clear
_exptl_crystal_colour_modifier light
_exptl_crystal_colour_primary yellow
_exptl_crystal_density_diffrn 1.258
_exptl_crystal_description needle
_exptl_crystal_F_000 456
_exptl_crystal_size_max 0.45
_exptl_crystal_size_mid 0.04
_exptl_crystal_size_min 0.04
_refine_diff_density_max 0.342
_refine_diff_density_min -0.396
_refine_diff_density_rms 0.077
_refine_ls_extinction_method none
_refine_ls_goodness_of_fit_ref 1.031
_refine_ls_hydrogen_treatment constr
_refine_ls_matrix_type full
_refine_ls_number_parameters 295
_refine_ls_number_reflns 3823
_refine_ls_number_restraints 0
_refine_ls_restrained_S_all 1.031
_refine_ls_R_factor_all 0.1209
_refine_ls_R_factor_gt 0.0746
_refine_ls_shift/su_max 0.000
_refine_ls_shift/su_mean 0.000
_refine_ls_structure_factor_coef Fsqd
_refine_ls_weighting_details 'w=1/[\s^2^(Fo^2^)+(0.1344P)^2^+0.0122P] where P=(Fo^2^+2Fc^2^)/3'
_refine_ls_weighting_scheme calc
_refine_ls_wR_factor_gt 0.1880
_refine_ls_wR_factor_ref 0.2190
_reflns_Friedel_coverage 0.000
_reflns_number_gt 2419
_reflns_number_total 3823
_reflns_threshold_expression 'I > 2\s(I)'
_cod_data_source_file cs7b00437_si_004.cif
_cod_data_source_block lumb18
_cod_depositor_comments
;
The following automatic conversions were performed:

'_diffrn_radiation_probe' value 'X-ray' changed to 'x-ray' according
to
/home/data/users/saulius/crontab/automatic-downloads/rss-feeds/ACS/lib/dictionaries/cif_core.dic
dictionary named 'cif_core.dic' version 2.4.2 from 2011-04-26.

Automatic conversion script
Id: cif_fix_values 4973 2017-02-22 13:04:09Z antanas 

 Adding full bibliography for 4514083--4514085.cif.
;
_cod_database_code 4514083
_shelx_space_group_comment
;
The symmetry employed for this shelxl refinement is uniquely defined
by the following loop, which should always be used as a source of
symmetry information in preference to the above space-group names.
They are only intended as comments.
;
_shelx_estimated_absorpt_t_max 0.984
_shelx_estimated_absorpt_t_min 0.836
_olex2_refinement_description
;
1. Fixed Uiso
 At 1.2 times of:
  All C(H) groups
 At 1.5 times of:
  All C(H,H,H) groups
2.a Aromatic/amide H refined with riding coordinates:
 C4(H4), C7(H7), C14(H14), C15(H15), C16(H16), C17(H17), C18(H18), C20(H20),
 C21(H21), C23(H23), C24(H24)
2.b Idealised Me refined as rotating group:
 C10(H10A,H10B,H10C), C11(H11A,H11B,H11C), C12(H12A,H12B,H12C), C26(H26A,H26B,
 H26C), C27(H27A,H27B,H27C), C28(H28A,H28B,H28C)
;
_shelx_shelxl_version_number 2016/6
_olex2_date_sample_data_collection 2016-12-13
_olex2_date_sample_submission 2016-12-12
_olex2_exptl_crystal_mounting_method 'mounted on a cryoloop'
_olex2_submission_original_sample_id KVE4N-016-1
_olex2_submission_special_instructions 'No special instructions were received'

loop_
_space_group_symop_operation_xyz
'x, y, z'
'-x, -y, -z'

loop_
_atom_site_label
_atom_site_type_symbol
_atom_site_fract_x
_atom_site_fract_y
_atom_site_fract_z
_atom_site_U_iso_or_equiv
_atom_site_adp_type
_atom_site_occupancy
_atom_site_site_symmetry_order
_atom_site_calc_flag
_atom_site_refinement_flags_posn
O1 O 0.6958(3) 0.57150(16) 0.44505(11) 0.0414(5) Uani 1 1 d .
N1 N 0.9244(3) 0.72462(19) 0.34327(14) 0.0373(6) Uani 1 1 d .
C1 C 1.0082(4) 0.6991(2) 0.42421(17) 0.0364(7) Uani 1 1 d .
O2 O 0.9470(3) 0.59748(18) 0.56074(13) 0.0538(6) Uani 1 1 d .
C2 C 0.8893(4) 0.6212(2) 0.48275(18) 0.0414(8) Uani 1 1 d .
O3 O 0.1098(3) 0.54404(16) 0.21216(12) 0.0400(5) Uani 1 1 d .
C3 C 0.6080(4) 0.6011(2) 0.35979(17) 0.0365(7) Uani 1 1 d .
C4 C 0.4076(4) 0.5542(2) 0.32763(17) 0.0371(7) Uani 1 1 d .
H4 H 0.331082 0.502303 0.362795 0.045 Uiso 1 1 calc R
C5 C 0.3198(4) 0.5847(2) 0.24249(19) 0.0377(7) Uani 1 1 d .
C6 C 0.4280(4) 0.6604(2) 0.18665(17) 0.0382(7) Uani 1 1 d .
C7 C 0.6286(4) 0.7052(2) 0.22430(17) 0.0378(7) Uani 1 1 d .
H7 H 0.706127 0.757685 0.189961 0.045 Uiso 1 1 calc R
C8 C 0.7230(4) 0.6773(2) 0.31044(17) 0.0352(7) Uani 1 1 d .
C9 C 0.3285(4) 0.6917(3) 0.09183(18) 0.0422(8) Uani 1 1 d .
C10 C 0.1345(5) 0.7537(3) 0.1030(2) 0.0649(10) Uani 1 1 d .
H10A H 0.026932 0.706589 0.131948 0.097 Uiso 1 1 calc GR
H10B H 0.073262 0.774826 0.042476 0.097 Uiso 1 1 calc GR
H10C H 0.179426 0.819138 0.141803 0.097 Uiso 1 1 calc GR
C11 C 0.2621(6) 0.5905(3) 0.0307(2) 0.0661(10) Uani 1 1 d .
H11A H 0.385200 0.549236 0.027046 0.099 Uiso 1 1 calc GR
H11B H 0.210611 0.612313 -0.031129 0.099 Uiso 1 1 calc GR
H11C H 0.147892 0.544755 0.056646 0.099 Uiso 1 1 calc GR
C12 C 0.4881(5) 0.7654(3) 0.0417(2) 0.0591(10) Uani 1 1 d .
H12A H 0.528068 0.834052 0.076808 0.089 Uiso 1 1 calc GR
H12B H 0.422146 0.780728 -0.019688 0.089 Uiso 1 1 calc GR
H12C H 0.616026 0.728571 0.035905 0.089 Uiso 1 1 calc GR
C13 C 1.2243(4) 0.7523(2) 0.45767(18) 0.0378(7) Uani 1 1 d .
C14 C 1.3189(5) 0.8327(2) 0.40327(19) 0.0427(8) Uani 1 1 d .
H14 H 1.242344 0.852499 0.347817 0.051 Uiso 1 1 calc R
C15 C 1.5202(5) 0.8833(3) 0.42887(19) 0.0464(8) Uani 1 1 d .
H15 H 1.580617 0.938124 0.391358 0.056 Uiso 1 1 calc R
C16 C 1.6369(5) 0.8552(3) 0.50907(19) 0.0455(8) Uani 1 1 d .
H16 H 1.776770 0.889930 0.526361 0.055 Uiso 1 1 calc R
C17 C 1.5462(5) 0.7758(3) 0.5633(2) 0.0475(8) Uani 1 1 d .
H17 H 1.624245 0.756210 0.618409 0.057 Uiso 1 1 calc R
C18 C 1.3435(5) 0.7248(3) 0.53813(19) 0.0455(8) Uani 1 1 d .
H18 H 1.284087 0.670152 0.576078 0.055 Uiso 1 1 calc R
C19 C 0.0540(4) 0.4326(2) 0.21157(17) 0.0374(7) Uani 1 1 d .
C20 C -0.1539(4) 0.3959(2) 0.22617(17) 0.0393(7) Uani 1 1 d .
H20 H -0.250419 0.446626 0.239142 0.047 Uiso 1 1 calc R
C21 C -0.2205(4) 0.2864(2) 0.22191(17) 0.0384(7) Uani 1 1 d .
H21 H -0.363561 0.262818 0.232515 0.046 Uiso 1 1 calc R
C22 C -0.0866(4) 0.2083(2) 0.20264(17) 0.0388(7) Uani 1 1 d .
C23 C 0.1231(5) 0.2494(3) 0.18628(18) 0.0418(8) Uani 1 1 d .
H23 H 0.219762 0.199312 0.171947 0.050 Uiso 1 1 calc R
C24 C 0.1919(5) 0.3579(3) 0.19029(18) 0.0409(8) Uani 1 1 d .
H24 H 0.333767 0.382438 0.178547 0.049 Uiso 1 1 calc R
C25 C -0.1509(4) 0.0865(2) 0.20245(19) 0.0419(8) Uani 1 1 d .
C26 C -0.0917(5) 0.0312(3) 0.1151(2) 0.0505(8) Uani 1 1 d .
H26A H -0.165364 0.061703 0.060774 0.076 Uiso 1 1 calc GR
H26B H -0.134899 -0.047393 0.116293 0.076 Uiso 1 1 calc GR
H26C H 0.063098 0.044068 0.112544 0.076 Uiso 1 1 calc GR
C27 C -0.3924(4) 0.0581(3) 0.2070(2) 0.0456(8) Uani 1 1 d .
H27A H -0.433394 0.089390 0.263702 0.068 Uiso 1 1 calc GR
H27B H -0.426083 -0.021369 0.206379 0.068 Uiso 1 1 calc GR
H27C H -0.471376 0.088014 0.153768 0.068 Uiso 1 1 calc GR
C28 C -0.0335(5) 0.0392(3) 0.2877(2) 0.0535(9) Uani 1 1 d .
H28A H 0.121083 0.053066 0.285041 0.080 Uiso 1 1 calc GR
H28B H -0.074874 -0.039565 0.288835 0.080 Uiso 1 1 calc GR
H28C H -0.072007 0.074019 0.343411 0.080 Uiso 1 1 calc GR

loop_
_atom_site_aniso_label
_atom_site_aniso_U_11
_atom_site_aniso_U_22
_atom_site_aniso_U_33
_atom_site_aniso_U_23
_atom_site_aniso_U_13
_atom_site_aniso_U_12
O1 0.0456(12) 0.0588(14) 0.0181(10) 0.0051(9) 0.0006(8) -0.0006(10)
N1 0.0433(14) 0.0490(15) 0.0194(12) -0.0018(10) 0.0036(10) 0.0047(11)
C1 0.0424(16) 0.0484(18) 0.0187(14) -0.0032(12) 0.0037(12) 0.0067(14)
O2 0.0531(13) 0.0821(17) 0.0227(11) 0.0125(10) -0.0021(9) -0.0043(11)
C2 0.0433(17) 0.059(2) 0.0212(15) -0.0009(14) 0.0047(13) 0.0037(15)
O3 0.0446(12) 0.0471(13) 0.0277(11) 0.0005(9) 0.0017(8) 0.0041(9)
C3 0.0455(17) 0.0483(18) 0.0167(13) -0.0019(12) 0.0049(12) 0.0078(14)
C4 0.0468(17) 0.0442(18) 0.0205(14) 0.0003(12) 0.0062(12) 0.0031(14)
C5 0.0369(16) 0.0480(18) 0.0272(15) -0.0062(13) 0.0018(12) 0.0021(13)
C6 0.0431(16) 0.0527(19) 0.0191(14) -0.0036(13) 0.0061(12) 0.0050(14)
C7 0.0469(17) 0.0478(18) 0.0189(14) 0.0001(12) 0.0069(12) 0.0028(14)
C8 0.0401(16) 0.0458(18) 0.0195(14) -0.0031(12) 0.0056(12) 0.0018(13)
C9 0.0448(17) 0.059(2) 0.0215(15) 0.0025(13) 0.0030(12) 0.0018(14)
C10 0.065(2) 0.090(3) 0.045(2) 0.0267(19) 0.0130(17) 0.024(2)
C11 0.083(2) 0.083(3) 0.0254(17) -0.0007(16) -0.0076(16) -0.011(2)
C12 0.055(2) 0.094(3) 0.0249(16) 0.0123(16) 0.0009(14) -0.0048(18)
C13 0.0454(17) 0.0506(19) 0.0183(14) -0.0032(13) 0.0061(12) 0.0067(14)
C14 0.0483(18) 0.055(2) 0.0242(15) 0.0022(13) 0.0013(13) 0.0027(15)
C15 0.0503(18) 0.058(2) 0.0297(17) 0.0022(14) 0.0038(14) 0.0003(15)
C16 0.0416(17) 0.066(2) 0.0280(16) -0.0076(14) 0.0044(13) -0.0004(15)
C17 0.0501(19) 0.068(2) 0.0241(16) -0.0016(14) 0.0019(13) 0.0054(16)
C18 0.0503(19) 0.064(2) 0.0211(15) 0.0019(14) 0.0021(13) 0.0023(16)
C19 0.0450(17) 0.048(2) 0.0182(14) -0.0002(12) 0.0008(12) 0.0034(15)
C20 0.0449(17) 0.054(2) 0.0193(14) -0.0039(13) 0.0015(12) 0.0075(15)
C21 0.0420(16) 0.054(2) 0.0180(14) -0.0007(12) 0.0051(11) -0.0011(15)
C22 0.0447(17) 0.053(2) 0.0184(14) 0.0002(12) 0.0007(12) 0.0038(15)
C23 0.0456(18) 0.053(2) 0.0272(15) -0.0023(13) 0.0025(13) 0.0081(15)
C24 0.0397(16) 0.056(2) 0.0265(15) -0.0005(13) 0.0061(12) 0.0006(15)
C25 0.0440(17) 0.051(2) 0.0301(16) 0.0009(13) 0.0025(13) 0.0034(14)
C26 0.058(2) 0.055(2) 0.0391(18) -0.0046(15) 0.0092(14) 0.0040(16)
C27 0.0482(18) 0.054(2) 0.0342(17) 0.0024(14) 0.0036(13) 0.0028(15)
C28 0.0533(19) 0.062(2) 0.0429(19) 0.0092(16) -0.0043(15) 0.0009(16)

loop_
_atom_type_symbol
_atom_type_description
_atom_type_scat_dispersion_real
_atom_type_scat_dispersion_imag
_atom_type_scat_source
C C 0.0140 0.0070 'International Tables Vol C Tables 4.2.6.8 and 6.1.1.4'
H H 0.0000 0.0000 'International Tables Vol C Tables 4.2.6.8 and 6.1.1.4'
N N 0.0250 0.0140 'International Tables Vol C Tables 4.2.6.8 and 6.1.1.4'
O O 0.0390 0.0250 'International Tables Vol C Tables 4.2.6.8 and 6.1.1.4'

loop_
_geom_angle_atom_site_label_1
_geom_angle_atom_site_label_2
_geom_angle_atom_site_label_3
_geom_angle
C2 O1 C3 120.5(2)
C1 N1 C8 119.4(2)
N1 C1 C2 121.3(2)
N1 C1 C13 117.9(2)
C13 C1 C2 120.7(2)
O1 C2 C1 117.1(2)
O2 C2 O1 116.6(3)
O2 C2 C1 126.4(3)
C19 O3 C5 118.6(2)
O1 C3 C8 119.3(2)
C4 C3 O1 118.4(2)
C4 C3 C8 122.3(2)
C3 C4 H4 120.9
C3 C4 C5 118.1(3)
C5 C4 H4 120.9
O3 C5 C6 118.0(2)
C4 C5 O3 118.7(2)
C4 C5 C6 123.3(2)
C5 C6 C9 122.3(2)
C7 C6 C5 115.2(2)
C7 C6 C9 122.5(3)
C6 C7 H7 118.3
C6 C7 C8 123.4(3)
C8 C7 H7 118.3
N1 C8 C3 122.1(2)
N1 C8 C7 120.2(2)
C3 C8 C7 117.6(2)
C6 C9 C12 111.6(2)
C10 C9 C6 109.7(2)
C10 C9 C12 108.1(3)
C11 C9 C6 110.6(2)
C11 C9 C10 110.2(3)
C11 C9 C12 106.7(3)
C9 C10 H10A 109.5
C9 C10 H10B 109.5
C9 C10 H10C 109.5
H10A C10 H10B 109.5
H10A C10 H10C 109.5
H10B C10 H10C 109.5
C9 C11 H11A 109.5
C9 C11 H11B 109.5
C9 C11 H11C 109.5
H11A C11 H11B 109.5
H11A C11 H11C 109.5
H11B C11 H11C 109.5
C9 C12 H12A 109.5
C9 C12 H12B 109.5
C9 C12 H12C 109.5
H12A C12 H12B 109.5
H12A C12 H12C 109.5
H12B C12 H12C 109.5
C14 C13 C1 118.0(2)
C18 C13 C1 124.4(3)
C18 C13 C14 117.6(3)
C13 C14 H14 119.5
C15 C14 C13 121.0(3)
C15 C14 H14 119.5
C14 C15 H15 119.6
C14 C15 C16 120.8(3)
C16 C15 H15 119.6
C15 C16 H16 120.5
C17 C16 C15 118.9(3)
C17 C16 H16 120.5
C16 C17 H17 119.7
C18 C17 C16 120.7(3)
C18 C17 H17 119.7
C13 C18 H18 119.5
C17 C18 C13 121.0(3)
C17 C18 H18 119.5
O3 C19 C20 117.6(3)
O3 C19 C24 122.7(3)
C20 C19 C24 119.4(3)
C19 C20 H20 120.0
C21 C20 C19 120.0(3)
C21 C20 H20 120.0
C20 C21 H21 118.7
C20 C21 C22 122.6(3)
C22 C21 H21 118.7
C21 C22 C23 115.6(3)
C21 C22 C25 124.0(3)
C23 C22 C25 120.3(3)
C22 C23 H23 118.7
C24 C23 C22 122.6(3)
C24 C23 H23 118.7
C19 C24 H24 120.1
C23 C24 C19 119.8(3)
C23 C24 H24 120.1
C22 C25 C26 110.8(2)
C22 C25 C27 112.6(2)
C22 C25 C28 108.5(2)
C26 C25 C27 107.7(2)
C26 C25 C28 109.4(2)
C27 C25 C28 107.7(2)
C25 C26 H26A 109.5
C25 C26 H26B 109.5
C25 C26 H26C 109.5
H26A C26 H26B 109.5
H26A C26 H26C 109.5
H26B C26 H26C 109.5
C25 C27 H27A 109.5
C25 C27 H27B 109.5
C25 C27 H27C 109.5
H27A C27 H27B 109.5
H27A C27 H27C 109.5
H27B C27 H27C 109.5
C25 C28 H28A 109.5
C25 C28 H28B 109.5
C25 C28 H28C 109.5
H28A C28 H28B 109.5
H28A C28 H28C 109.5
H28B C28 H28C 109.5

loop_
_geom_bond_atom_site_label_1
_geom_bond_atom_site_label_2
_geom_bond_distance
O1 C2 1.369(3)
O1 C3 1.383(3)
N1 C1 1.304(3)
N1 C8 1.380(3)
C1 C2 1.490(4)
C1 C13 1.485(4)
O2 C2 1.211(3)
O3 C5 1.396(3)
O3 C19 1.382(3)
C3 C4 1.371(4)
C3 C8 1.383(4)
C4 H4 0.9500
C4 C5 1.384(4)
C5 C6 1.416(4)
C6 C7 1.386(4)
C6 C9 1.535(4)
C7 H7 0.9500
C7 C8 1.402(3)
C9 C10 1.535(4)
C9 C11 1.522(4)
C9 C12 1.536(4)
C10 H10A 0.9800
C10 H10B 0.9800
C10 H10C 0.9800
C11 H11A 0.9800
C11 H11B 0.9800
C11 H11C 0.9800
C12 H12A 0.9800
C12 H12B 0.9800
C12 H12C 0.9800
C13 C14 1.403(4)
C13 C18 1.398(4)
C14 H14 0.9500
C14 C15 1.371(4)
C15 H15 0.9500
C15 C16 1.389(4)
C16 H16 0.9500
C16 C17 1.382(4)
C17 H17 0.9500
C17 C18 1.380(4)
C18 H18 0.9500
C19 C20 1.383(4)
C19 C24 1.388(4)
C20 H20 0.9500
C20 C21 1.370(4)
C21 H21 0.9500
C21 C22 1.393(4)
C22 C23 1.414(4)
C22 C25 1.514(4)
C23 H23 0.9500
C23 C24 1.362(4)
C24 H24 0.9500
C25 C26 1.538(4)
C25 C27 1.539(4)
C25 C28 1.540(4)
C26 H26A 0.9800
C26 H26B 0.9800
C26 H26C 0.9800
C27 H27A 0.9800
C27 H27B 0.9800
C27 H27C 0.9800
C28 H28A 0.9800
C28 H28B 0.9800
C28 H28C 0.9800

loop_
_geom_hbond_atom_site_label_D
_geom_hbond_atom_site_label_H
_geom_hbond_atom_site_label_A
_geom_hbond_distance_DH
_geom_hbond_distance_HA
_geom_hbond_distance_DA
_geom_hbond_angle_DHA
_geom_hbond_site_symmetry_A
C4 H4 O2 0.95 2.42 3.337(4) 163.2 2_666

loop_
_geom_torsion_atom_site_label_1
_geom_torsion_atom_site_label_2
_geom_torsion_atom_site_label_3
_geom_torsion_atom_site_label_4
_geom_torsion
O1 C3 C4 C5 179.6(2)
O1 C3 C8 N1 0.4(4)
O1 C3 C8 C7 -180.0(2)
N1 C1 C2 O1 4.8(4)
N1 C1 C2 O2 -175.0(3)
N1 C1 C13 C14 4.6(4)
N1 C1 C13 C18 -172.9(3)
C1 N1 C8 C3 -1.5(4)
C1 N1 C8 C7 178.8(2)
C1 C13 C14 C15 -178.4(3)
C1 C13 C18 C17 178.0(3)
C2 O1 C3 C4 -175.8(2)
C2 O1 C3 C8 3.6(4)
C2 C1 C13 C14 -173.8(2)
C2 C1 C13 C18 8.7(4)
O3 C5 C6 C7 174.3(2)
O3 C5 C6 C9 -4.8(4)
O3 C19 C20 C21 176.9(2)
O3 C19 C24 C23 -176.6(2)
C3 O1 C2 C1 -6.0(4)
C3 O1 C2 O2 173.9(2)
C3 C4 C5 O3 -175.1(2)
C3 C4 C5 C6 1.0(4)
C4 C3 C8 N1 179.7(2)
C4 C3 C8 C7 -0.6(4)
C4 C5 C6 C7 -1.7(4)
C4 C5 C6 C9 179.2(3)
C5 O3 C19 C20 149.0(2)
C5 O3 C19 C24 -36.0(3)
C5 C6 C7 C8 1.3(4)
C5 C6 C9 C10 66.4(4)
C5 C6 C9 C11 -55.3(4)
C5 C6 C9 C12 -173.9(3)
C6 C7 C8 N1 179.4(2)
C6 C7 C8 C3 -0.2(4)
C7 C6 C9 C10 -112.6(3)
C7 C6 C9 C11 125.6(3)
C7 C6 C9 C12 7.1(4)
C8 N1 C1 C2 -1.1(4)
C8 N1 C1 C13 -179.5(2)
C8 C3 C4 C5 0.3(4)
C9 C6 C7 C8 -179.5(2)
C13 C1 C2 O1 -176.8(2)
C13 C1 C2 O2 3.3(5)
C13 C14 C15 C16 0.7(4)
C14 C13 C18 C17 0.6(4)
C14 C15 C16 C17 -0.5(4)
C15 C16 C17 C18 0.3(4)
C16 C17 C18 C13 -0.4(5)
C18 C13 C14 C15 -0.7(4)
C19 O3 C5 C4 -53.1(3)
C19 O3 C5 C6 130.6(3)
C19 C20 C21 C22 -0.4(4)
C20 C19 C24 C23 -1.7(4)
C20 C21 C22 C23 -0.9(4)
C20 C21 C22 C25 176.6(2)
C21 C22 C23 C24 0.9(4)
C21 C22 C25 C26 132.0(3)
C21 C22 C25 C27 11.3(4)
C21 C22 C25 C28 -107.9(3)
C22 C23 C24 C19 0.3(4)
C23 C22 C25 C26 -50.7(3)
C23 C22 C25 C27 -171.4(2)
C23 C22 C25 C28 69.5(3)
C24 C19 C20 C21 1.7(4)
C25 C22 C23 C24 -176.6(2)
